data_4024724
loop_
_publ_author_name
'Yunhui Lang'
'Fabio E. S. Souza'
'Xinshe Xu'
'Nicholas J. Taylor'
'Abdeljalil Assoud'
'Russell Rodrigo'

_publ_section_title
;
Pentacyclic Furanosteroids: The Synthesis of Potential Kinase Inhibitors
Related to Viridin and Wortmannolone
;
_journal_name_full 'Journal of Organic Chemistry'
_journal_page_first 5429
_journal_page_last 5439
_journal_paper_doi 10.1021/jo900922q
_journal_volume 74
_journal_year 2009
_chemical_formula_sum 'C30 H22 Cl2 N2 O8 Os'
_chemical_formula_weight 799.60
_chemical_name_systematic
; 
 ? 
;
_space_group_IT_number 2
_symmetry_cell_setting triclinic
_symmetry_space_group_name_Hall '-P 1'
_symmetry_space_group_name_H-M 'P -1'
_atom_sites_solution_hydrogens geom
_atom_sites_solution_primary direct
_atom_sites_solution_secondary difmap
_audit_creation_method SHELXL-97
_cell_angle_alpha 90.433(6)
_cell_angle_beta 95.747(6)
_cell_angle_gamma 98.889(5)
_cell_formula_units_Z 2
_cell_length_a 9.005(3)
_cell_length_b 11.524(4)
_cell_length_c 13.821(4)
_cell_measurement_temperature 200(2)
_cell_volume 1409.6(8)
_computing_structure_refinement 'SHELXL-97 (Sheldrick, 2008)'
_computing_structure_solution 'SHELXS-97 (Sheldrick, 2008)'
_diffrn_ambient_temperature 200(2)
_diffrn_measured_fraction_theta_full 0.993
_diffrn_measured_fraction_theta_max 0.993
_diffrn_radiation_monochromator graphite
_diffrn_radiation_source 'fine-focus sealed tube'
_diffrn_radiation_type MoK\a
_diffrn_radiation_wavelength 0.71073
_diffrn_reflns_av_R_equivalents 0.0610
_diffrn_reflns_av_sigmaI/netI 0.1062
_diffrn_reflns_limit_h_max 11
_diffrn_reflns_limit_h_min -11
_diffrn_reflns_limit_k_max 14
_diffrn_reflns_limit_k_min -14
_diffrn_reflns_limit_l_max 15
_diffrn_reflns_limit_l_min -17
_diffrn_reflns_number 9846
_diffrn_reflns_theta_full 26.00
_diffrn_reflns_theta_max 26.00
_diffrn_reflns_theta_min 2.86
_exptl_absorpt_coefficient_mu 4.769
_exptl_absorpt_correction_T_max 0.9106
_exptl_absorpt_correction_T_min 0.3288
_exptl_absorpt_correction_type empirical
_exptl_absorpt_process_details 'APEX II'
_exptl_crystal_colour brown
_exptl_crystal_density_diffrn 1.884
_exptl_crystal_density_method 'not measured'
_exptl_crystal_description needle
_exptl_crystal_F_000 780
_exptl_crystal_size_max 0.30
_exptl_crystal_size_mid 0.10
_exptl_crystal_size_min 0.02
_refine_diff_density_max 3.565
_refine_diff_density_min -3.116
_refine_diff_density_rms 0.244
_refine_ls_extinction_coef 0.0034(5)
_refine_ls_extinction_expression Fc^*^=kFc[1+0.001xFc^2^\l^3^/sin(2\q)]^-1/4^
_refine_ls_extinction_method SHELXL
_refine_ls_goodness_of_fit_ref 1.489
_refine_ls_hydrogen_treatment constr
_refine_ls_matrix_type full
_refine_ls_number_parameters 398
_refine_ls_number_reflns 5489
_refine_ls_number_restraints 0
_refine_ls_restrained_S_all 1.489
_refine_ls_R_factor_all 0.1029
_refine_ls_R_factor_gt 0.0791
_refine_ls_shift/su_max 0.000
_refine_ls_shift/su_mean 0.000
_refine_ls_structure_factor_coef Fsqd
_refine_ls_weighting_details 'calc w=1/[\s^2^(Fo^2^)+(0.0001P)^2^+5.8902P] where P=(Fo^2^+2Fc^2^)/3'
_refine_ls_weighting_scheme calc
_refine_ls_wR_factor_gt 0.1540
_refine_ls_wR_factor_ref 0.1592
_reflns_number_gt 4218
_reflns_number_total 5489
_reflns_threshold_expression >2sigma(I)
_cod_data_source_file jo900922q_si_008.cif
_cod_data_source_block rr-0623_0m
_cod_depositor_comments
;
The following automatic conversions were performed:
'_symmetry_cell_setting' value 'Triclinic' changed to 'triclinic'
according to '/home/saulius/struct/CIF-dictionaries/cif_core.dic'
dictionary named 'cif_core.dic' version 2.4.1 from 2010-06-29.

Automatic conversion script
Id: cif_fix_enum 1527 2010-12-29 10:47:43Z saulius 
;
_cod_original_sg_symbol_H-M P-1
_cod_database_code 4024724

loop_
_symmetry_equiv_pos_as_xyz
'x, y, z'
'-x, -y, -z'

loop_
_atom_site_label
_atom_site_type_symbol
_atom_site_fract_x
_atom_site_fract_y
_atom_site_fract_z
_atom_site_U_iso_or_equiv
_atom_site_adp_type
_atom_site_occupancy
_atom_site_symmetry_multiplicity
_atom_site_calc_flag
_atom_site_refinement_flags
_atom_site_disorder_assembly
_atom_site_disorder_group
Os1 Os 0.79300(6) 0.76685(5) 0.54109(5) 0.0363(2) Uani 1 1 d . . .
O1 O 0.6458(10) 0.7304(6) 0.6129(6) 0.035(2) Uani 1 1 d . . .
O2 O 0.9131(11) 0.7761(7) 0.4507(6) 0.049(3) Uani 1 1 d . . .
O3 O 0.7910(11) 0.9366(7) 0.5436(7) 0.047(2) Uani 1 1 d . . .
O4 O 0.9461(9) 0.8046(8) 0.6499(7) 0.047(3) Uani 1 1 d . . .
O5 O 0.8096(12) 0.9025(8) 0.9528(8) 0.057(3) Uani 1 1 d . . .
O6 O 0.6200(13) 1.0165(10) 0.6775(8) 0.072(3) Uani 1 1 d . . .
O7 O 1.6079(14) 0.6323(11) 0.8842(10) 0.089(4) Uani 1 1 d . . .
O8 O 1.0684(12) 0.8096(9) 1.0467(8) 0.065(3) Uani 1 1 d . . .
N1 N 0.6247(12) 0.7056(8) 0.4255(8) 0.037(3) Uani 1 1 d . . .
N2 N 0.7982(12) 0.5864(9) 0.5370(8) 0.038(3) Uani 1 1 d . . .
C1 C 0.9990(14) 0.9241(12) 0.6605(10) 0.042(3) Uani 1 1 d . . .
H1A H 1.0793 0.9448 0.6157 0.050 Uiso 1 1 calc R . .
C2 C 0.8664(16) 0.9903(11) 0.6284(11) 0.046(4) Uani 1 1 d . . .
H2A H 0.9094 1.0726 0.6132 0.056 Uiso 1 1 calc R . .
C2' C 0.6075(14) 0.5902(12) 0.4052(10) 0.040(3) Uani 1 1 d . . .
C2" C 0.7064(14) 0.5195(11) 0.4691(10) 0.041(3) Uani 1 1 d . . .
C3 C 0.7491(16) 0.9959(11) 0.7030(12) 0.048(4) Uani 1 1 d . . .
C3' C 0.5023(13) 0.5343(11) 0.3331(10) 0.038(3) Uani 1 1 d . . .
H3'A H 0.4880 0.4516 0.3223 0.046 Uiso 1 1 calc R . .
C3" C 0.7061(15) 0.4015(12) 0.4617(10) 0.043(3) Uani 1 1 d . . .
H3"A H 0.6406 0.3558 0.4127 0.052 Uiso 1 1 calc R . .
C3A C 0.7963(16) 0.9687(12) 0.8000(12) 0.048(4) Uani 1 1 d . . .
C4 C 0.7270(18) 0.9460(13) 0.8792(13) 0.058(4) Uani 1 1 d . . .
H4A H 0.6265 0.9593 0.8838 0.070 Uiso 1 1 calc R . .
C4' C 0.4174(15) 0.6078(12) 0.2764(10) 0.044(4) Uani 1 1 d . . .
H4'A H 0.3460 0.5755 0.2241 0.053 Uiso 1 1 calc R . .
C4" C 0.8005(15) 0.3489(11) 0.5252(11) 0.046(4) Uani 1 1 d . . .
H4"A H 0.7999 0.2664 0.5212 0.056 Uiso 1 1 calc R . .
C5' C 0.4381(16) 0.7207(13) 0.2966(11) 0.050(4) Uani 1 1 d . . .
H5'A H 0.3787 0.7691 0.2596 0.060 Uiso 1 1 calc R . .
C5" C 0.8944(15) 0.4154(12) 0.5934(11) 0.048(4) Uani 1 1 d . . .
H5"A H 0.9623 0.3799 0.6363 0.058 Uiso 1 1 calc R . .
C5A C 0.9468(15) 0.8978(12) 0.9145(12) 0.046(4) Uani 1 1 d . . .
C6 C 1.0670(15) 0.8437(12) 0.9640(11) 0.042(3) Uani 1 1 d . . .
C6' C 0.5416(15) 0.7703(11) 0.3687(9) 0.036(3) Uani 1 1 d . . .
H6'A H 0.5557 0.8530 0.3793 0.043 Uiso 1 1 calc R . .
C6" C 0.8928(14) 0.5342(11) 0.6013(10) 0.039(3) Uani 1 1 d . . .
H6"A H 0.9566 0.5800 0.6510 0.047 Uiso 1 1 calc R . .
C6A C 1.1853(16) 0.8322(12) 0.8984(11) 0.047(4) Uani 1 1 d . . .
C6B C 1.3009(17) 0.7679(12) 0.9309(11) 0.051(4) Uani 1 1 d . . .
C7 C 1.3334(18) 0.7181(14) 1.0303(11) 0.061(4) Uani 1 1 d . . .
H7A H 1.2473 0.6593 1.0460 0.073 Uiso 1 1 calc R . .
H7B H 1.3527 0.7812 1.0811 0.073 Uiso 1 1 calc R . .
C8 C 1.473(2) 0.6609(17) 1.0232(17) 0.089(6) Uani 1 1 d . . .
H8A H 1.5583 0.7001 1.0690 0.107 Uiso 1 1 calc R . .
H8B H 1.4530 0.5768 1.0394 0.107 Uiso 1 1 calc R . .
C9 C 1.512(2) 0.6742(15) 0.9198(16) 0.071(5) Uani 1 1 d . . .
C9A C 1.4012(16) 0.7436(12) 0.8690(12) 0.049(4) Uani 1 1 d . . .
C10 C 1.3987(16) 0.7827(13) 0.7767(13) 0.058(4) Uani 1 1 d . . .
H10A H 1.4710 0.7646 0.7357 0.070 Uiso 1 1 calc R . .
C11 C 1.2888(15) 0.8500(13) 0.7422(12) 0.053(4) Uani 1 1 d . . .
H11A H 1.2872 0.8799 0.6783 0.064 Uiso 1 1 calc R . .
C11A C 1.1820(16) 0.8725(12) 0.8028(10) 0.045(4) Uani 1 1 d . . .
C11B C 1.0699(15) 0.9541(11) 0.7659(10) 0.042(3) Uani 1 1 d . . .
C11C C 0.9437(14) 0.9388(11) 0.8287(11) 0.041(3) Uani 1 1 d . . .
C12 C 1.1498(18) 1.0818(12) 0.7738(11) 0.059(4) Uani 1 1 d . . .
H12A H 1.1964 1.0994 0.8405 0.089 Uiso 1 1 calc R . .
H12B H 1.0760 1.1346 0.7571 0.089 Uiso 1 1 calc R . .
H12C H 1.2280 1.0932 0.7288 0.089 Uiso 1 1 calc R . .
Cl1 Cl 0.7836(7) 0.5643(6) 0.2022(5) 0.121(2) Uani 1 1 d . . .
Cl2 Cl 1.0294(7) 0.4673(6) 0.1315(5) 0.113(2) Uani 1 1 d . . .
C13 C 0.907(3) 0.571(2) 0.1145(19) 0.119(9) Uani 1 1 d . . .
H13A H 0.9669 0.6502 0.1156 0.143 Uiso 1 1 calc R . .
H13B H 0.8485 0.5567 0.0498 0.143 Uiso 1 1 calc R . .
O9 O 1.3912(17) 0.8984(12) 0.5364(12) 0.112(5) Uani 1 1 d . . .

loop_
_atom_site_aniso_label
_atom_site_aniso_U_11
_atom_site_aniso_U_22
_atom_site_aniso_U_33
_atom_site_aniso_U_23
_atom_site_aniso_U_13
_atom_site_aniso_U_12
Os1 0.0267(3) 0.0359(3) 0.0470(4) -0.0017(2) 0.0003(2) 0.00963(19)
O1 0.052(6) 0.035(5) 0.019(5) -0.002(3) 0.007(4) 0.003(4)
O2 0.051(6) 0.052(6) 0.038(6) 0.029(4) 0.002(5) -0.006(5)
O3 0.048(6) 0.044(5) 0.044(6) -0.005(4) -0.004(5) -0.002(4)
O4 0.021(5) 0.044(5) 0.071(7) -0.015(5) -0.007(5) 0.002(4)
O5 0.052(7) 0.064(7) 0.056(7) -0.002(5) 0.009(6) 0.009(5)
O6 0.060(7) 0.083(8) 0.080(9) -0.013(6) -0.010(6) 0.043(6)
O7 0.068(9) 0.099(10) 0.112(12) -0.007(8) 0.010(8) 0.046(7)
O8 0.070(8) 0.078(8) 0.054(8) 0.007(6) 0.015(6) 0.031(6)
N1 0.039(6) 0.028(6) 0.045(7) -0.012(5) 0.022(6) -0.004(5)
N2 0.031(6) 0.045(6) 0.039(7) -0.005(5) 0.012(5) 0.004(5)
C1 0.023(7) 0.060(9) 0.043(9) -0.007(7) 0.007(6) 0.009(6)
C2 0.041(8) 0.024(7) 0.071(11) -0.002(6) -0.005(8) 0.003(6)
C2' 0.022(7) 0.056(9) 0.045(9) -0.011(7) 0.008(6) 0.013(6)
C2" 0.028(7) 0.045(8) 0.049(9) 0.007(6) 0.006(7) 0.006(6)
C3 0.041(9) 0.041(8) 0.064(11) -0.009(7) -0.002(8) 0.013(6)
C3' 0.022(6) 0.036(7) 0.057(10) -0.001(6) 0.007(6) 0.002(5)
C3" 0.031(7) 0.053(9) 0.045(9) -0.006(6) 0.002(6) 0.008(6)
C3A 0.039(8) 0.050(9) 0.055(11) -0.010(7) 0.000(8) 0.009(7)
C4 0.046(10) 0.060(10) 0.069(13) -0.011(8) 0.003(9) 0.016(8)
C4' 0.037(8) 0.064(10) 0.032(9) -0.013(7) -0.001(6) 0.013(7)
C4" 0.033(7) 0.036(7) 0.075(11) -0.004(7) 0.003(7) 0.021(6)
C5' 0.038(8) 0.057(9) 0.056(10) -0.015(7) 0.000(7) 0.016(7)
C5" 0.025(7) 0.058(9) 0.065(11) 0.021(7) 0.010(7) 0.013(6)
C5A 0.034(8) 0.052(9) 0.052(11) 0.001(7) 0.006(7) 0.005(6)
C6 0.034(8) 0.052(8) 0.039(9) -0.003(7) 0.001(7) 0.004(6)
C6' 0.041(8) 0.036(7) 0.033(8) 0.008(6) 0.008(6) 0.012(6)
C6" 0.025(7) 0.052(8) 0.045(9) 0.000(6) 0.008(6) 0.015(6)
C6A 0.039(8) 0.054(9) 0.047(10) -0.009(7) 0.002(7) 0.011(7)
C6B 0.054(10) 0.062(9) 0.039(9) -0.007(7) 0.002(8) 0.019(7)
C7 0.062(11) 0.070(10) 0.054(11) 0.010(8) -0.002(8) 0.029(8)
C8 0.075(14) 0.086(14) 0.113(19) 0.008(12) 0.001(13) 0.043(11)
C9 0.054(11) 0.070(12) 0.088(15) 0.001(10) 0.002(11) 0.016(9)
C9A 0.039(8) 0.056(9) 0.051(11) -0.004(7) -0.007(8) 0.011(7)
C10 0.034(8) 0.070(10) 0.071(13) -0.017(9) 0.011(8) 0.005(7)
C11 0.032(8) 0.077(11) 0.049(10) -0.004(7) -0.010(7) 0.008(7)
C11A 0.047(9) 0.054(9) 0.031(9) -0.010(6) -0.004(7) 0.007(7)
C11B 0.030(7) 0.047(8) 0.049(10) 0.001(6) 0.000(7) 0.005(6)
C11C 0.027(7) 0.043(8) 0.052(10) -0.004(6) -0.003(7) 0.004(6)
C12 0.061(11) 0.050(9) 0.061(11) -0.001(7) -0.004(9) -0.003(8)
Cl1 0.076(4) 0.180(6) 0.116(5) 0.011(4) 0.024(4) 0.037(4)
Cl2 0.078(4) 0.137(5) 0.124(5) -0.014(4) 0.005(4) 0.023(3)
C13 0.13(2) 0.122(18) 0.14(2) 0.037(15) 0.075(18) 0.070(16)
O9 0.104(12) 0.101(11) 0.134(14) 0.002(9) 0.001(10) 0.035(9)

loop_
_atom_type_symbol
_atom_type_description
_atom_type_scat_dispersion_real
_atom_type_scat_dispersion_imag
_atom_type_scat_source
C C 0.0033 0.0016 'International Tables Vol C Tables 4.2.6.8 and 6.1.1.4'
H H 0.0000 0.0000 'International Tables Vol C Tables 4.2.6.8 and 6.1.1.4'
N N 0.0061 0.0033 'International Tables Vol C Tables 4.2.6.8 and 6.1.1.4'
O O 0.0106 0.0060 'International Tables Vol C Tables 4.2.6.8 and 6.1.1.4'
Os Os -1.2165 7.6030 'International Tables Vol C Tables 4.2.6.8 and 6.1.1.4'
Cl Cl 0.1484 0.1585 'International Tables Vol C Tables 4.2.6.8 and 6.1.1.4'

loop_
_geom_angle_atom_site_label_1
_geom_angle_atom_site_label_2
_geom_angle_atom_site_label_3
_geom_angle
_geom_angle_site_symmetry_1
_geom_angle_site_symmetry_3
_geom_angle_publ_flag
O2 Os1 O1 165.7(4) . . ?
O2 Os1 O4 97.3(4) . . ?
O1 Os1 O4 94.7(4) . . ?
O2 Os1 O3 92.9(4) . . ?
O1 Os1 O3 96.3(4) . . ?
O4 Os1 O3 83.4(4) . . ?
O2 Os1 N2 86.2(4) . . ?
O1 Os1 N2 84.7(4) . . ?
O4 Os1 N2 96.5(4) . . ?
O3 Os1 N2 179.0(4) . . ?
O2 Os1 N1 83.7(4) . . ?
O1 Os1 N1 83.5(4) . . ?
O4 Os1 N1 173.7(4) . . ?
O3 Os1 N1 102.9(4) . . ?
N2 Os1 N1 77.3(4) . . ?
C2 O3 Os1 112.0(8) . . ?
C1 O4 Os1 112.8(8) . . ?
C4 O5 C5A 102.9(12) . . ?
C2' N1 C6' 117.6(11) . . ?
C2' N1 Os1 115.1(9) . . ?
C6' N1 Os1 127.2(8) . . ?
C2" N2 C6" 119.0(11) . . ?
C2" N2 Os1 118.7(9) . . ?
C6" N2 Os1 122.3(9) . . ?
O4 C1 C2 107.9(10) . . ?
O4 C1 C11B 110.1(11) . . ?
C2 C1 C11B 113.8(11) . . ?
O3 C2 C1 107.9(10) . . ?
O3 C2 C3 108.2(11) . . ?
C1 C2 C3 116.2(12) . . ?
N1 C2' C3' 123.3(12) . . ?
N1 C2' C2" 116.5(12) . . ?
C3' C2' C2" 120.1(12) . . ?
N2 C2" C3" 121.5(12) . . ?
N2 C2" C2' 112.4(11) . . ?
C3" C2" C2' 126.1(12) . . ?
O6 C3 C3A 122.5(15) . . ?
O6 C3 C2 121.6(14) . . ?
C3A C3 C2 115.8(12) . . ?
C2' C3' C4' 116.0(12) . . ?
C2" C3" C4" 119.8(13) . . ?
C4 C3A C3 134.5(15) . . ?
C4 C3A C11C 102.2(14) . . ?
C3 C3A C11C 122.5(15) . . ?
C3A C4 O5 115.0(14) . . ?
C5' C4' C3' 119.4(13) . . ?
C5" C4" C3" 119.3(12) . . ?
C4' C5' C6' 122.0(14) . . ?
C4" C5" C6" 120.7(12) . . ?
C11C C5A O5 110.4(13) . . ?
C11C C5A C6 126.2(14) . . ?
O5 C5A C6 123.1(14) . . ?
O8 C6 C5A 124.4(14) . . ?
O8 C6 C6A 124.8(13) . . ?
C5A C6 C6A 110.7(13) . . ?
N1 C6' C5' 121.6(12) . . ?
C5" C6" N2 119.7(12) . . ?
C11A C6A C6B 117.6(14) . . ?
C11A C6A C6 124.1(13) . . ?
C6B C6A C6 118.1(13) . . ?
C9A C6B C6A 119.9(14) . . ?
C9A C6B C7 111.6(13) . . ?
C6A C6B C7 128.5(14) . . ?
C6B C7 C8 104.9(14) . . ?
C9 C8 C7 106.7(15) . . ?
O7 C9 C9A 126.7(19) . . ?
O7 C9 C8 126.5(17) . . ?
C9A C9 C8 106.7(15) . . ?
C10 C9A C6B 122.6(14) . . ?
C10 C9A C9 127.4(16) . . ?
C6B C9A C9 110.0(15) . . ?
C9A C10 C11 119.5(15) . . ?
C11A C11 C10 119.0(15) . . ?
C11 C11A C6A 121.3(14) . . ?
C11 C11A C11B 117.9(13) . . ?
C6A C11A C11B 120.4(13) . . ?
C11C C11B C12 109.6(11) . . ?
C11C C11B C11A 107.8(11) . . ?
C12 C11B C11A 109.4(12) . . ?
C11C C11B C1 106.8(11) . . ?
C12 C11B C1 110.1(11) . . ?
C11A C11B C1 113.0(11) . . ?
C5A C11C C3A 109.4(14) . . ?
C5A C11C C11B 126.7(13) . . ?
C3A C11C C11B 123.9(14) . . ?
Cl1 C13 Cl2 112.4(13) . . ?

loop_
_geom_bond_atom_site_label_1
_geom_bond_atom_site_label_2
_geom_bond_distance
_geom_bond_site_symmetry_2
_geom_bond_publ_flag
Os1 O2 1.726(10) . ?
Os1 O1 1.737(9) . ?
Os1 O4 1.934(9) . ?
Os1 O3 1.959(9) . ?
Os1 N2 2.088(10) . ?
Os1 N1 2.125(11) . ?
O3 C2 1.384(16) . ?
O4 C1 1.388(15) . ?
O5 C4 1.345(18) . ?
O5 C5A 1.400(17) . ?
O6 C3 1.240(16) . ?
O7 C9 1.20(2) . ?
O8 C6 1.210(16) . ?
N1 C2' 1.339(15) . ?
N1 C6' 1.340(16) . ?
N2 C2" 1.340(16) . ?
N2 C6" 1.376(16) . ?
C1 C2 1.545(18) . ?
C1 C11B 1.546(18) . ?
C2 C3 1.56(2) . ?
C2' C3' 1.385(18) . ?
C2' C2" 1.521(18) . ?
C2" C3" 1.363(17) . ?
C3 C3A 1.42(2) . ?
C3' C4' 1.417(18) . ?
C3" C4" 1.371(18) . ?
C3A C4 1.32(2) . ?
C3A C11C 1.441(18) . ?
C4' C5' 1.309(17) . ?
C4" C5" 1.349(19) . ?
C5' C6' 1.353(18) . ?
C5" C6" 1.374(17) . ?
C5A C11C 1.280(19) . ?
C5A C6 1.447(19) . ?
C6 C6A 1.49(2) . ?
C6A C11A 1.403(19) . ?
C6A C6B 1.409(19) . ?
C6B C9A 1.36(2) . ?
C6B C7 1.51(2) . ?
C7 C8 1.52(2) . ?
C8 C9 1.51(3) . ?
C9 C9A 1.50(2) . ?
C9A C10 1.36(2) . ?
C10 C11 1.40(2) . ?
C11 C11A 1.39(2) . ?
C11A C11B 1.536(19) . ?
C11B C11C 1.488(19) . ?
C11B C12 1.533(17) . ?
Cl1 C13 1.72(2) . ?
Cl2 C13 1.74(2) . ?
